data_2218573
loop_
_publ_author_name
'Jing, Bu-Qin'
'Meng, Shuang-Ming'
'Han, Jing'
'Wang, Bin'
'Li, Xue-Mei'

_publ_section_title
;(Aminoacetato-\k^2^<i>O</i>,<i>N</i>)bis(quinolin-8-olato-\k^2^<i>O</i>,<i>N</i>)cobalt(III)
 methanol solvate
;
_journal_coeditor_code XU2418
_journal_issue 6
_journal_name_full 'Acta Crystallographica Section E'
_journal_page_first m795
_journal_paper_doi 10.1107/S1600536808013135
_journal_volume 64
_journal_year 2008
_chemical_formula_iupac '[Co (C2 H4 N O2) (C9 H6 N O)2], C H4 O'
_chemical_formula_moiety 'C20 H16 Co N3 O4, C H4 O'
_chemical_formula_sum 'C21 H20 Co N3 O5'
_chemical_formula_weight 453.33
_chemical_name_systematic
;
(Aminoacetato-\k^2^<i>O</i>,<i>N</i>)bis(quinolin-8-olato-
\k^2^<i>O</i>,<i>N</i>)cobalt(III) methanol solvate
;
_space_group_IT_number 2
_symmetry_cell_setting triclinic
_symmetry_space_group_name_Hall '-P 1'
_symmetry_space_group_name_H-M 'P -1'
_atom_sites_solution_hydrogens geom
_atom_sites_solution_primary direct
_atom_sites_solution_secondary difmap
_audit_creation_method SHELXL-97
_cell_angle_alpha 82.0470(10)
_cell_angle_beta 76.2890(10)
_cell_angle_gamma 64.9410(10)
_cell_formula_units_Z 2
_cell_length_a 9.8377(4)
_cell_length_b 10.6526(4)
_cell_length_c 10.7369(4)
_cell_measurement_reflns_used 7882
_cell_measurement_temperature 273(2)
_cell_measurement_theta_max 28.17
_cell_measurement_theta_min 2.43
_cell_volume 989.32(7)
_computing_cell_refinement 'SAINT (Siemens, 1996)'
_computing_data_collection 'SMART (Siemens, 1996)'
_computing_data_reduction 'SAINT (Siemens, 1996)'
_computing_molecular_graphics 'SHELXTL (Sheldrick, 2008)'
_computing_publication_material 'SHELXTL (Sheldrick, 2008)'
_computing_structure_refinement 'SHELXTL (Sheldrick, 2008)'
_computing_structure_solution 'SHELXTL (Sheldrick, 2008)'
_diffrn_measured_fraction_theta_full 0.996
_diffrn_measured_fraction_theta_max 0.996
_diffrn_measurement_device_type 'Bruker SMART CCD area-detector'
_diffrn_measurement_method '\f and \w'
_diffrn_radiation_monochromator graphite
_diffrn_radiation_source 'fine-focus sealed tube'
_diffrn_radiation_type MoK\a
_diffrn_radiation_wavelength 0.71073
_diffrn_reflns_av_R_equivalents 0.0169
_diffrn_reflns_av_sigmaI/netI 0.0167
_diffrn_reflns_limit_h_max 11
_diffrn_reflns_limit_h_min -9
_diffrn_reflns_limit_k_max 12
_diffrn_reflns_limit_k_min -12
_diffrn_reflns_limit_l_max 12
_diffrn_reflns_limit_l_min -12
_diffrn_reflns_number 11346
_diffrn_reflns_theta_full 25.05
_diffrn_reflns_theta_max 25.05
_diffrn_reflns_theta_min 1.95
_diffrn_standards_interval_count 0
_diffrn_standards_interval_time 0
_diffrn_standards_number 0
_exptl_absorpt_coefficient_mu 0.907
_exptl_absorpt_correction_T_max 0.8990
_exptl_absorpt_correction_T_min 0.8395
_exptl_absorpt_correction_type multi-scan
_exptl_absorpt_process_details '(SADABS; Sheldrick, 1996)'
_exptl_crystal_colour purple
_exptl_crystal_density_diffrn 1.522
_exptl_crystal_density_method 'not measured'
_exptl_crystal_description block
_exptl_crystal_F_000 468
_exptl_crystal_size_max 0.20
_exptl_crystal_size_mid 0.15
_exptl_crystal_size_min 0.12
_refine_diff_density_max 0.278
_refine_diff_density_min -0.361
_refine_ls_extinction_method none
_refine_ls_goodness_of_fit_ref 1.000
_refine_ls_hydrogen_treatment mixed
_refine_ls_matrix_type full
_refine_ls_number_parameters 281
_refine_ls_number_reflns 3486
_refine_ls_number_restraints 0
_refine_ls_restrained_S_all 1.000
_refine_ls_R_factor_all 0.0300
_refine_ls_R_factor_gt 0.0280
_refine_ls_shift/su_max 0.001
_refine_ls_shift/su_mean 0.000
_refine_ls_structure_factor_coef Fsqd
_refine_ls_weighting_details 'calc w=1/[\s^2^(Fo^2^)+(0.073P)^2^+0.17P] where P=(Fo^2^+2Fc^2^)/3'
_refine_ls_weighting_scheme calc
_refine_ls_wR_factor_gt 0.0906
_refine_ls_wR_factor_ref 0.0935
_reflns_number_gt 3261
_reflns_number_total 3486
_reflns_threshold_expression I>2\s(I)
_cod_data_source_file xu2418.cif
_cod_data_source_block I
_cod_depositor_comments
;
The following automatic conversions were performed:
'_symmetry_cell_setting' value 'Triclinic' changed to 'triclinic'
according to '/home/saulius/struct/CIF-dictionaries/cif_core.dic'
dictionary named 'cif_core.dic' version 2.4.1 from 2010-06-29.

Automatic conversion script
Id: cif_fix_enum 1527 2010-12-29 10:47:43Z saulius 

The following automatic conversions were performed:

'_symmetry_cell_setting' value 'Triclinic' changed to 'triclinic'
according to /home/saulius/struct/CIF-dictionaries/cif_core.dic
dictionary named 'cif_core.dic' version 2.4.1 from 2010-06-29.

Automatic conversion script
Id: cif_fix_values 1715 2011-07-08 13:25:40Z adriana 
;
_cod_database_code 2218573
_cod_database_fobs_code 2218573

loop_
_symmetry_equiv_pos_as_xyz
'x, y, z'
'-x, -y, -z'

loop_
_atom_site_type_symbol
_atom_site_label
_atom_site_fract_x
_atom_site_fract_y
_atom_site_fract_z
_atom_site_U_iso_or_equiv
_atom_site_adp_type
_atom_site_calc_flag
_atom_site_refinement_flags
_atom_site_occupancy
Co Co1 0.21615(2) 0.26369(2) 0.46144(2) 0.03237(12) Uani d . 1
O O1 0.36577(14) 0.20861(13) 0.56554(12) 0.0381(3) Uani d . 1
O O2 0.46440(17) 0.29619(16) 0.67761(14) 0.0553(4) Uani d . 1
O O3 0.05933(15) 0.33761(13) 0.60596(13) 0.0418(3) Uani d . 1
O O4 0.06935(14) 0.32742(13) 0.35430(13) 0.0421(3) Uani d . 1
O O5 0.4828(3) 0.4912(3) 0.2562(2) 0.1083(9) Uani d . 1
H H5 0.4933 0.5573 0.2770 0.162 Uiso calc R 1
N N1 0.18775(16) 0.09298(15) 0.50938(14) 0.0348(3) Uani d . 1
N N2 0.36569(17) 0.19377(15) 0.30857(14) 0.0349(3) Uani d . 1
N N3 0.23374(19) 0.43960(16) 0.43835(17) 0.0397(4) Uani d . 1
C C1 0.0225(2) 0.23999(19) 0.67578(17) 0.0391(4) Uani d . 1
C C2 -0.0769(2) 0.2598(2) 0.7924(2) 0.0539(5) Uani d . 1
H H2 -0.1231 0.3465 0.8279 0.065 Uiso calc R 1
C C3 -0.1088(3) 0.1483(3) 0.8583(2) 0.0683(7) Uani d . 1
H H3 -0.1735 0.1626 0.9386 0.082 Uiso calc R 1
C C4 -0.0487(3) 0.0206(3) 0.8091(2) 0.0656(6) Uani d . 1
H H4 -0.0744 -0.0498 0.8543 0.079 Uiso calc R 1
C C5 0.0530(2) -0.0043(2) 0.6888(2) 0.0460(5) Uani d . 1
C C6 0.1205(2) -0.1297(2) 0.6232(2) 0.0528(5) Uani d . 1
H H6 0.0999 -0.2057 0.6600 0.063 Uiso calc R 1
C C7 0.2144(2) -0.1391(2) 0.5076(2) 0.0504(5) Uani d . 1
H H7 0.2567 -0.2210 0.4642 0.060 Uiso calc R 1
C C8 0.2488(2) -0.02614(18) 0.45221(19) 0.0413(4) Uani d . 1
H H8 0.3162 -0.0354 0.3735 0.050 Uiso calc R 1
C C9 0.08930(19) 0.10617(18) 0.62504(17) 0.0364(4) Uani d . 1
C C10 0.1360(2) 0.30635(18) 0.23300(19) 0.0422(4) Uani d . 1
C C11 0.0622(3) 0.3473(2) 0.1301(2) 0.0590(6) Uani d . 1
H H11 -0.0435 0.3965 0.1439 0.071 Uiso calc R 1
C C12 0.1463(4) 0.3150(3) 0.0052(2) 0.0690(7) Uani d . 1
H H12 0.0939 0.3445 -0.0622 0.083 Uiso calc R 1
C C13 0.3015(4) 0.2421(3) -0.0224(2) 0.0657(7) Uani d . 1
H H13 0.3530 0.2230 -0.1068 0.079 Uiso calc R 1
C C14 0.3826(3) 0.1964(2) 0.07908(19) 0.0500(5) Uani d . 1
C C15 0.5417(3) 0.1158(2) 0.0668(2) 0.0576(5) Uani d . 1
H H15 0.6026 0.0903 -0.0139 0.069 Uiso calc R 1
C C16 0.6059(2) 0.0755(2) 0.1726(2) 0.0558(5) Uani d . 1
H H16 0.7101 0.0205 0.1645 0.067 Uiso calc R 1
C C17 0.5149(2) 0.1171(2) 0.29365(19) 0.0438(4) Uani d . 1
H H17 0.5602 0.0904 0.3653 0.053 Uiso calc R 1
C C18 0.2987(2) 0.23139(18) 0.20409(18) 0.0393(4) Uani d . 1
C C19 0.3819(2) 0.31043(19) 0.60261(16) 0.0392(4) Uani d . 1
C C20 0.2899(2) 0.45316(19) 0.5487(2) 0.0452(4) Uani d . 1
H H20A 0.2040 0.5039 0.6144 0.054 Uiso calc R 1
H H20B 0.3538 0.5047 0.5221 0.054 Uiso calc R 1
C C21 0.5849(6) 0.4394(5) 0.1517(4) 0.1377(19) Uani d . 1
H H21A 0.5343 0.4321 0.0885 0.207 Uiso calc R 1
H H21B 0.6579 0.3490 0.1722 0.207 Uiso calc R 1
H H21C 0.6367 0.4993 0.1183 0.207 Uiso calc R 1
H H22 0.143(3) 0.502(3) 0.436(2) 0.060(7) Uiso d . 1
H H21 0.295(3) 0.444(2) 0.369(2) 0.048(6) Uiso d . 1

loop_
_atom_site_aniso_label
_atom_site_aniso_U_11
_atom_site_aniso_U_22
_atom_site_aniso_U_33
_atom_site_aniso_U_12
_atom_site_aniso_U_13
_atom_site_aniso_U_23
Co1 0.02705(16) 0.02604(16) 0.04380(17) -0.01193(11) -0.00651(10) 0.00211(10)
O1 0.0359(7) 0.0324(7) 0.0464(7) -0.0132(5) -0.0107(5) -0.0006(5)
O2 0.0585(9) 0.0602(9) 0.0529(8) -0.0229(7) -0.0185(7) -0.0116(7)
O3 0.0365(7) 0.0317(6) 0.0529(7) -0.0144(5) 0.0006(5) -0.0027(5)
O4 0.0315(6) 0.0366(7) 0.0594(8) -0.0142(5) -0.0147(6) 0.0056(6)
O5 0.1061(17) 0.1167(19) 0.1255(19) -0.0846(16) 0.0328(15) -0.0453(15)
N1 0.0294(7) 0.0310(7) 0.0468(8) -0.0139(6) -0.0126(6) 0.0036(6)
N2 0.0330(8) 0.0318(7) 0.0431(8) -0.0165(6) -0.0089(6) 0.0020(6)
N3 0.0316(8) 0.0305(8) 0.0567(10) -0.0144(7) -0.0078(7) 0.0035(7)
C1 0.0321(9) 0.0415(10) 0.0468(10) -0.0187(7) -0.0087(7) 0.0023(8)
C2 0.0489(12) 0.0610(13) 0.0523(11) -0.0273(10) 0.0013(9) -0.0072(10)
C3 0.0685(15) 0.0868(18) 0.0532(12) -0.0460(14) 0.0061(11) 0.0020(12)
C4 0.0710(15) 0.0741(16) 0.0641(14) -0.0506(13) -0.0070(12) 0.0173(12)
C5 0.0414(10) 0.0463(11) 0.0589(11) -0.0272(9) -0.0163(9) 0.0131(9)
C6 0.0506(11) 0.0379(10) 0.0813(15) -0.0285(9) -0.0242(11) 0.0152(9)
C7 0.0458(11) 0.0330(9) 0.0788(14) -0.0189(8) -0.0193(10) -0.0011(9)
C8 0.0377(9) 0.0336(9) 0.0547(11) -0.0146(7) -0.0135(8) -0.0003(8)
C9 0.0310(9) 0.0374(9) 0.0461(9) -0.0185(7) -0.0135(7) 0.0070(7)
C10 0.0461(10) 0.0310(9) 0.0590(12) -0.0226(8) -0.0218(9) 0.0108(8)
C11 0.0656(14) 0.0484(12) 0.0783(15) -0.0302(11) -0.0415(12) 0.0196(11)
C12 0.101(2) 0.0613(15) 0.0661(15) -0.0430(15) -0.0491(15) 0.0208(12)
C13 0.104(2) 0.0626(14) 0.0471(12) -0.0481(15) -0.0239(12) 0.0099(10)
C14 0.0691(14) 0.0482(12) 0.0451(10) -0.0369(11) -0.0115(10) 0.0026(9)
C15 0.0618(14) 0.0653(14) 0.0516(12) -0.0374(11) 0.0071(10) -0.0148(10)
C16 0.0408(11) 0.0627(13) 0.0630(13) -0.0224(10) 0.0013(9) -0.0159(10)
C17 0.0340(9) 0.0455(10) 0.0523(10) -0.0160(8) -0.0078(8) -0.0051(8)
C18 0.0472(10) 0.0330(9) 0.0463(10) -0.0241(8) -0.0143(8) 0.0062(7)
C19 0.0337(9) 0.0423(10) 0.0383(9) -0.0145(8) 0.0010(7) -0.0084(7)
C20 0.0412(10) 0.0362(9) 0.0614(12) -0.0182(8) -0.0087(9) -0.0070(8)
C21 0.197(5) 0.142(4) 0.116(3) -0.129(4) 0.030(3) -0.047(3)

loop_
_atom_type_symbol
_atom_type_description
_atom_type_scat_dispersion_real
_atom_type_scat_dispersion_imag
_atom_type_scat_source
C C 0.0033 0.0016 'International Tables Vol C Tables 4.2.6.8 and 6.1.1.4'
H H 0.0000 0.0000 'International Tables Vol C Tables 4.2.6.8 and 6.1.1.4'
N N 0.0061 0.0033 'International Tables Vol C Tables 4.2.6.8 and 6.1.1.4'
O O 0.0106 0.0060 'International Tables Vol C Tables 4.2.6.8 and 6.1.1.4'
S S 0.1246 0.1234 'International Tables Vol C Tables 4.2.6.8 and 6.1.1.4'
Cu Cu 0.3201 1.2651 'International Tables Vol C Tables 4.2.6.8 and 6.1.1.4'

loop_
_geom_angle_atom_site_label_1
_geom_angle_atom_site_label_2
_geom_angle_atom_site_label_3
_geom_angle
_geom_angle_publ_flag
O3 Co1 O4 90.60(6) y
O3 Co1 O1 89.93(6) y
O4 Co1 O1 176.81(5) y
O3 Co1 N2 176.47(5) y
O4 Co1 N2 85.88(6) y
O1 Co1 N2 93.56(6) y
O3 Co1 N3 87.07(7) y
O4 Co1 N3 91.14(6) y
O1 Co1 N3 85.75(6) y
N2 Co1 N3 92.71(7) y
O3 Co1 N1 85.82(6) y
O4 Co1 N1 92.39(6) y
O1 Co1 N1 90.79(6) y
N2 Co1 N1 94.60(6) y
N3 Co1 N1 172.09(7) y
C19 O1 Co1 113.96(11) ?
C1 O3 Co1 111.40(11) ?
C10 O4 Co1 111.26(11) ?
C21 O5 H5 109.5 ?
C8 N1 C9 119.18(15) ?
C8 N1 Co1 131.33(13) ?
C9 N1 Co1 109.46(12) ?
C17 N2 C18 119.37(17) ?
C17 N2 Co1 129.99(13) ?
C18 N2 Co1 110.63(12) ?
C20 N3 Co1 107.24(11) ?
C20 N3 H22 111.7(16) ?
Co1 N3 H22 106.0(17) ?
C20 N3 H21 110.4(15) ?
Co1 N3 H21 111.4(15) ?
H22 N3 H21 110(2) ?
O3 C1 C2 124.64(18) ?
O3 C1 C9 117.25(15) ?
C2 C1 C9 118.10(17) ?
C1 C2 C3 119.9(2) ?
C1 C2 H2 120.1 ?
C3 C2 H2 120.1 ?
C4 C3 C2 122.5(2) ?
C4 C3 H3 118.7 ?
C2 C3 H3 118.7 ?
C3 C4 C5 119.62(19) ?
C3 C4 H4 120.2 ?
C5 C4 H4 120.2 ?
C4 C5 C9 117.7(2) ?
C4 C5 C6 126.22(19) ?
C9 C5 C6 116.04(18) ?
C7 C6 C5 120.19(17) ?
C7 C6 H6 119.9 ?
C5 C6 H6 119.9 ?
C6 C7 C8 120.45(19) ?
C6 C7 H7 119.8 ?
C8 C7 H7 119.8 ?
N1 C8 C7 121.45(18) ?
N1 C8 H8 119.3 ?
C7 C8 H8 119.3 ?
N1 C9 C5 122.64(17) ?
N1 C9 C1 115.27(15) ?
C5 C9 C1 122.07(17) ?
O4 C10 C11 125.8(2) ?
O4 C10 C18 117.56(16) ?
C11 C10 C18 116.6(2) ?
C10 C11 C12 120.2(2) ?
C10 C11 H11 119.9 ?
C12 C11 H11 119.9 ?
C13 C12 C11 123.2(2) ?
C13 C12 H12 118.4 ?
C11 C12 H12 118.4 ?
C12 C13 C14 119.0(2) ?
C12 C13 H13 120.5 ?
C14 C13 H13 120.5 ?
C18 C14 C13 117.7(2) ?
C18 C14 C15 116.45(19) ?
C13 C14 C15 125.8(2) ?
C16 C15 C14 120.2(2) ?
C16 C15 H15 119.9 ?
C14 C15 H15 119.9 ?
C15 C16 C17 119.9(2) ?
C15 C16 H16 120.1 ?
C17 C16 H16 120.1 ?
N2 C17 C16 121.50(18) ?
N2 C17 H17 119.3 ?
C16 C17 H17 119.3 ?
N2 C18 C14 122.54(18) ?
N2 C18 C10 114.32(17) ?
C14 C18 C10 123.13(18) ?
O2 C19 O1 123.35(17) ?
O2 C19 C20 120.82(17) ?
O1 C19 C20 115.83(15) ?
N3 C20 C19 109.90(15) ?
N3 C20 H20A 109.7 ?
C19 C20 H20A 109.7 ?
N3 C20 H20B 109.7 ?
C19 C20 H20B 109.7 ?
H20A C20 H20B 108.2 ?
O5 C21 H21A 109.5 ?
O5 C21 H21B 109.5 ?
H21A C21 H21B 109.5 ?
O5 C21 H21C 109.5 ?
H21A C21 H21C 109.5 ?
H21B C21 H21C 109.5 ?

loop_
_geom_bond_atom_site_label_1
_geom_bond_atom_site_label_2
_geom_bond_distance
_geom_bond_publ_flag
Co1 O1 1.9045(12) y
Co1 O3 1.8926(13) y
Co1 O4 1.9002(13) y
Co1 N1 1.9373(14) y
Co1 N2 1.9179(15) y
Co1 N3 1.9309(15) y
O1 C19 1.287(2) ?
O2 C19 1.225(2) ?
O3 C1 1.323(2) ?
O4 C10 1.314(2) ?
O5 C21 1.319(4) ?
O5 H5 0.8200 ?
N1 C8 1.320(2) ?
N1 C9 1.365(2) ?
N2 C17 1.326(2) ?
N2 C18 1.362(2) ?
N3 C20 1.468(3) ?
N3 H22 0.86(3) ?
N3 H21 0.85(2) ?
C1 C2 1.374(3) ?
C1 C9 1.419(3) ?
C2 C3 1.410(3) ?
C2 H2 0.9300 ?
C3 C4 1.359(4) ?
C3 H3 0.9300 ?
C4 C5 1.414(3) ?
C4 H4 0.9300 ?
C5 C9 1.414(2) ?
C5 C6 1.417(3) ?
C6 C7 1.348(3) ?
C6 H6 0.9300 ?
C7 C8 1.403(3) ?
C7 H7 0.9300 ?
C8 H8 0.9300 ?
C10 C11 1.384(3) ?
C10 C18 1.431(3) ?
C11 C12 1.400(4) ?
C11 H11 0.9300 ?
C12 C13 1.367(4) ?
C12 H12 0.9300 ?
C13 C14 1.413(3) ?
C13 H13 0.9300 ?
C14 C18 1.405(3) ?
C14 C15 1.413(3) ?
C15 C16 1.361(3) ?
C15 H15 0.9300 ?
C16 C17 1.399(3) ?
C16 H16 0.9300 ?
C17 H17 0.9300 ?
C19 C20 1.518(3) ?
C20 H20A 0.9700 ?
C20 H20B 0.9700 ?
C21 H21A 0.9600 ?
C21 H21B 0.9600 ?
C21 H21C 0.9600 ?

loop_
_geom_hbond_atom_site_label_D
_geom_hbond_atom_site_label_H
_geom_hbond_atom_site_label_A
_geom_hbond_site_symmetry_A
_geom_hbond_distance_DH
_geom_hbond_distance_HA
_geom_hbond_distance_DA
_geom_hbond_angle_DHA
O5 H5 O2 2_666 0.82 1.92 2.743(3) 175.4
N3 H21 O5 . 0.85(2) 2.17(3) 2.950(3) 153(2)
N3 H22 O3 2_566 0.86(3) 2.10(3) 2.952(2) 169(2)
